data_4323348
loop_
_publ_author_name
'Bernd Findeis'
'Lutz H. Gade'
'Ian J. Scowen'
'Mary McPartlin'

_publ_section_title
;
 Ligand Exchange and Molecular Aggregation of an Ag-Sn Heterobimetallic
 Complex: First Structural Characterization of an Ag-Sn Bond
;
_journal_name_full 'Inorganic Chemistry'
_journal_page_first 960
_journal_page_last 961
_journal_paper_doi 10.1021/ic9611352
_journal_volume 36
_journal_year 1997
_chemical_formula_moiety 'C28 H42 Ag N3 Si4 Sn'
_chemical_formula_sum 'C56 H84 Ag2 N6 Si8 Sn2'
_chemical_formula_weight 1519.14
_chemical_name_common Compound_4
_chemical_name_systematic
; 
 ? 
;
_space_group_IT_number 2
_symmetry_cell_setting triclinic
_symmetry_space_group_name_Hall '-P 1'
_symmetry_space_group_name_H-M 'P -1'
_atom_sites_solution_hydrogens geom
_atom_sites_solution_primary direct
_atom_sites_solution_secondary difmap
_audit_creation_method SHELXL
_cell_angle_alpha 74.582(7)
_cell_angle_beta 70.088(11)
_cell_angle_gamma 81.480(14)
_cell_formula_units_Z 2
_cell_length_a 11.183(3)
_cell_length_b 12.616(3)
_cell_length_c 13.815(3)
_cell_measurement_reflns_used 39
_cell_measurement_temperature 295(2)
_cell_measurement_theta_max 12.54
_cell_measurement_theta_min 4.10
_cell_volume 1763.0(8)
_computing_cell_refinement 'Siemens XSCANS'
_computing_data_collection 'Siemens XSCANS'
_computing_data_reduction 'Siemens SHELXTL'
_computing_molecular_graphics 'Siemens SHELXTL'
_computing_publication_material 'Siemens SHELXTL'
_computing_structure_refinement 'SHELXL-93 (Sheldrick, 1993)'
_computing_structure_solution 'SHELXS-86 (Sheldrick, 1990)'
_diffrn_ambient_temperature 295(2)
_diffrn_measurement_device 'Siemens P4'
_diffrn_measurement_method '2\q/\w scans'
_diffrn_radiation_monochromator graphite
_diffrn_radiation_source 'fine-focus sealed tube'
_diffrn_radiation_type MoK\a
_diffrn_radiation_wavelength 0.71073
_diffrn_reflns_av_R_equivalents 0.0211
_diffrn_reflns_av_sigmaI/netI 0.0422
_diffrn_reflns_limit_h_max 13
_diffrn_reflns_limit_h_min -1
_diffrn_reflns_limit_k_max 14
_diffrn_reflns_limit_k_min -14
_diffrn_reflns_limit_l_max 16
_diffrn_reflns_limit_l_min -15
_diffrn_reflns_number 7216
_diffrn_reflns_theta_max 25.00
_diffrn_reflns_theta_min 1.61
_diffrn_standards_decay_% 0
_diffrn_standards_interval_count 97
_diffrn_standards_number 3
_exptl_absorpt_coefficient_mu 1.420
_exptl_absorpt_correction_T_max 0.7142
_exptl_absorpt_correction_T_min 0.6091
_exptl_absorpt_correction_type empirical
_exptl_crystal_colour pale_yellow
_exptl_crystal_density_diffrn 1.431
_exptl_crystal_density_meas ?
_exptl_crystal_density_method n/a
_exptl_crystal_description block
_exptl_crystal_F_000 768
_exptl_crystal_size_max 0.32
_exptl_crystal_size_mid 0.40
_exptl_crystal_size_min 0.52
_refine_diff_density_max 1.128
_refine_diff_density_min -1.078
_refine_diff_density_rms 0.079
_refine_ls_extinction_method none
_refine_ls_goodness_of_fit_all 1.020
_refine_ls_goodness_of_fit_obs 1.028
_refine_ls_matrix_type full
_refine_ls_number_parameters 334
_refine_ls_number_reflns 6177
_refine_ls_number_restraints 0
_refine_ls_restrained_S_all 1.138
_refine_ls_restrained_S_obs 1.028
_refine_ls_R_factor_all 0.0688
_refine_ls_R_factor_obs 0.0389
_refine_ls_shift/esd_max 0.070
_refine_ls_shift/esd_mean 0.007
_refine_ls_structure_factor_coef Fsqd
_refine_ls_weighting_details 'w=1/[\s^2^(Fo^2^)+(0.0428P)^2^+1.5074P] where P=(Fo^2^+2Fc^2^)/3'
_refine_ls_weighting_scheme calc
_refine_ls_wR_factor_all 0.1058
_refine_ls_wR_factor_obs 0.0811
_reflns_number_observed 4528
_reflns_number_total 6179
_reflns_observed_criterion >2sigma(I)
_cod_data_source_file ic9611352.cif
_cod_data_source_block IC9611352
_cod_depositor_comments
;
The following automatic conversions were performed:

'_exptl_crystal_density_meas' value '-' was changed to '?' - the
value is perceived as not measured.

Automatic conversion script
Id: cif_fix_values 3008 2015-01-20 13:52:24Z robertas 

The following automatic conversions were performed:

'_refine_ls_weighting_scheme' value 'calc
w=1/[\s^2^(Fo^2^)+(0.0428P)^2^+1.5074P] where P=(Fo^2^+2Fc^2^)/3' was
changed to 'calc'. New tag '_refine_ls_weighting_details' was
created. The value of the new tag was set to
'w=1/[\s^2^(Fo^2^)+(0.0428P)^2^+1.5074P] where P=(Fo^2^+2Fc^2^)/3'.

Automatic conversion script
Id: cif_fix_values 3143 2015-03-26 13:38:13Z robertas 
;
_cod_original_cell_volume 1763.1(7)
_cod_database_code 4323348

loop_
_symmetry_equiv_pos_as_xyz
'x, y, z'
'-x, -y, -z'

loop_
_atom_site_aniso_label
_atom_site_aniso_U_11
_atom_site_aniso_U_22
_atom_site_aniso_U_33
_atom_site_aniso_U_23
_atom_site_aniso_U_13
_atom_site_aniso_U_12
Sn1 0.0473(2) 0.0308(2) 0.0300(2) -0.00029(12) -0.00311(14) -0.00882(14)
Ag1 0.0867(4) 0.0328(2) 0.0912(4) 0.0026(2) -0.0170(3) -0.0096(2)
Si1 0.0752(11) 0.0463(8) 0.0533(9) -0.0030(7) -0.0191(8) -0.0237(8)
Si2 0.0579(10) 0.0414(8) 0.0398(7) 0.0050(6) -0.0053(7) -0.0015(7)
Si3 0.0447(8) 0.0479(8) 0.0332(7) 0.0019(6) -0.0019(6) -0.0105(7)
Si4 0.0616(10) 0.0370(7) 0.0415(7) 0.0075(6) -0.0070(7) -0.0167(7)
N1 0.057(3) 0.039(2) 0.042(2) -0.001(2) -0.016(2) -0.013(2)
N2 0.049(3) 0.041(2) 0.033(2) 0.000(2) -0.001(2) -0.002(2)
N3 0.052(3) 0.043(2) 0.027(2) -0.005(2) 0.002(2) -0.014(2)
C1 0.100(5) 0.052(4) 0.084(5) 0.021(3) -0.021(4) -0.032(4)
C2 0.157(8) 0.060(4) 0.078(5) -0.026(4) -0.036(5) -0.013(5)
C3 0.093(6) 0.106(6) 0.102(5) 0.002(4) -0.046(5) -0.047(5)
C4 0.110(6) 0.054(4) 0.075(4) 0.001(3) -0.007(4) 0.014(4)
C5 0.069(4) 0.101(5) 0.057(4) 0.005(3) -0.023(3) -0.001(4)
C6 0.074(4) 0.076(4) 0.040(3) 0.006(3) -0.010(3) -0.010(3)
C7 0.048(4) 0.075(4) 0.068(4) -0.008(3) -0.004(3) -0.015(3)
C11 0.047(3) 0.061(3) 0.045(3) -0.001(3) -0.011(2) -0.008(3)
C12 0.079(5) 0.093(5) 0.054(4) -0.008(3) -0.029(3) -0.010(4)
C13 0.087(6) 0.142(8) 0.051(4) -0.010(4) -0.024(4) -0.022(5)
C14 0.076(5) 0.132(8) 0.063(4) 0.018(5) -0.029(4) -0.007(5)
C15 0.077(5) 0.081(5) 0.094(5) 0.019(4) -0.038(4) 0.009(4)
C16 0.071(4) 0.063(4) 0.070(4) 0.000(3) -0.028(3) 0.004(3)
C17 0.131(8) 0.211(11) 0.081(6) 0.038(6) -0.050(6) 0.010(8)
C21 0.046(3) 0.030(2) 0.038(2) -0.006(2) -0.002(2) -0.004(2)
C22 0.051(4) 0.073(4) 0.042(3) -0.007(3) -0.010(3) 0.000(3)
C23 0.041(3) 0.086(5) 0.062(4) -0.009(3) -0.001(3) -0.003(3)
C24 0.058(4) 0.067(4) 0.043(3) -0.013(3) 0.007(3) 0.002(3)
C25 0.074(4) 0.041(3) 0.034(3) -0.008(2) -0.007(3) -0.002(3)
C26 0.050(3) 0.031(2) 0.040(3) -0.006(2) -0.009(2) -0.001(2)
C27 0.081(5) 0.161(8) 0.057(4) -0.013(5) 0.017(4) 0.000(5)
C31 0.046(3) 0.043(3) 0.032(2) -0.002(2) -0.012(2) -0.004(2)
C32 0.050(3) 0.047(3) 0.055(3) -0.010(2) -0.012(3) -0.008(3)
C33 0.061(4) 0.065(4) 0.071(4) -0.001(3) -0.027(3) -0.016(3)
C34 0.088(5) 0.048(3) 0.065(4) -0.007(3) -0.045(4) -0.006(3)
C35 0.081(5) 0.065(4) 0.050(3) -0.025(3) -0.021(3) 0.010(3)
C36 0.052(3) 0.066(4) 0.046(3) -0.019(3) -0.007(3) -0.005(3)
C37 0.155(8) 0.059(4) 0.115(6) -0.011(4) -0.082(6) -0.022(5)

loop_
_atom_site_label
_atom_site_type_symbol
_atom_site_fract_x
_atom_site_fract_y
_atom_site_fract_z
_atom_site_U_iso_or_equiv
_atom_site_thermal_displace_type
_atom_site_occupancy
_atom_site_calc_flag
_atom_site_refinement_flags
_atom_site_disorder_group
Sn1 Sn 0.87906(3) 0.84273(3) 0.65636(2) 0.03909(11) Uani 1 d . .
Ag1 Ag 0.92785(5) 1.05332(3) 0.57281(4) 0.0759(2) Uani 1 d . .
Si1 Si 0.7102(2) 0.63594(13) 0.67906(12) 0.0581(4) Uani 1 d . .
Si2 Si 1.0039(2) 0.59634(12) 0.75734(11) 0.0521(4) Uani 1 d . .
Si3 Si 0.71293(14) 0.73437(12) 0.91138(10) 0.0461(3) Uani 1 d . .
Si4 Si 0.7800(2) 0.58689(11) 0.82887(11) 0.0510(4) Uani 1 d . .
N1 N 0.7404(4) 0.7744(3) 0.6247(3) 0.0467(10) Uani 1 d . .
N2 N 1.0165(4) 0.7082(3) 0.6499(3) 0.0462(10) Uani 1 d . .
N3 N 0.8117(4) 0.8340(3) 0.8198(3) 0.0441(10) Uani 1 d . .
C1 C 0.7179(7) 0.4508(5) 0.9171(5) 0.085(2) Uani 1 d . .
H1A H 0.7489(7) 0.3940(5) 0.8785(5) 0.128 Uiso 1 calc R .
H1B H 0.6264(7) 0.4564(5) 0.9398(5) 0.128 Uiso 1 calc R .
H1C H 0.7468(7) 0.4329(5) 0.9778(5) 0.128 Uiso 1 calc R .
C2 C 0.7979(8) 0.5389(5) 0.5909(5) 0.096(3) Uani 1 d . .
H2A H 0.8880(8) 0.5459(5) 0.5706(5) 0.144 Uiso 1 calc R .
H2B H 0.7717(8) 0.5571(5) 0.5288(5) 0.144 Uiso 1 calc R .
H2C H 0.7786(8) 0.4645(5) 0.6285(5) 0.144 Uiso 1 calc R .
C3 C 0.5351(7) 0.6177(6) 0.7149(6) 0.097(2) Uani 1 d . .
H3A H 0.4869(7) 0.6658(6) 0.7600(6) 0.146 Uiso 1 calc R .
H3B H 0.5179(7) 0.5426(6) 0.7514(6) 0.146 Uiso 1 calc R .
H3C H 0.5113(7) 0.6353(6) 0.6516(6) 0.146 Uiso 1 calc R .
C4 C 1.0854(7) 0.4694(5) 0.7107(5) 0.091(2) Uani 1 d . .
H4A H 1.0480(7) 0.4555(5) 0.6625(5) 0.136 Uiso 1 calc R .
H4B H 1.0755(7) 0.4075(5) 0.7704(5) 0.136 Uiso 1 calc R .
H4C H 1.1744(7) 0.4801(5) 0.6754(5) 0.136 Uiso 1 calc R .
C5 C 1.0811(6) 0.6183(6) 0.8514(5) 0.080(2) Uani 1 d . .
H5A H 1.0416(6) 0.6828(6) 0.8769(5) 0.120 Uiso 1 calc R .
H5B H 1.1702(6) 0.6279(6) 0.8153(5) 0.120 Uiso 1 calc R .
H5C H 1.0709(6) 0.5554(6) 0.9101(5) 0.120 Uiso 1 calc R .
C6 C 0.7435(6) 0.6997(5) 1.0425(4) 0.069(2) Uani 1 d . .
H6A H 0.8321(6) 0.6778(5) 1.0323(4) 0.103 Uiso 1 calc R .
H6B H 0.6927(6) 0.6404(5) 1.0897(4) 0.103 Uiso 1 calc R .
H6C H 0.7214(6) 0.7632(5) 1.0724(4) 0.103 Uiso 1 calc R .
C7 C 0.5387(5) 0.7763(5) 0.9372(5) 0.068(2) Uani 1 d . .
H7A H 0.5196(5) 0.7946(5) 0.8718(5) 0.103 Uiso 1 calc R .
H7B H 0.5180(5) 0.8393(5) 0.9678(5) 0.103 Uiso 1 calc R .
H7C H 0.4894(5) 0.7165(5) 0.9852(5) 0.103 Uiso 1 calc R .
C11 C 0.7079(5) 0.8401(5) 0.5344(4) 0.0535(13) Uani 1 d . .
C12 C 0.7073(6) 0.7953(6) 0.4518(4) 0.074(2) Uani 1 d . .
H12 H 0.7256(6) 0.7202(6) 0.4561(4) 0.089 Uiso 1 calc R .
C13 C 0.6795(7) 0.8627(8) 0.3637(5) 0.094(2) Uani 1 d . .
H13 H 0.6774(7) 0.8309(8) 0.3109(5) 0.112 Uiso 1 calc R .
C14 C 0.6550(7) 0.9748(8) 0.3516(6) 0.097(3) Uani 1 d . .
C15 C 0.6528(7) 1.0181(6) 0.4322(6) 0.090(2) Uani 1 d . .
H15 H 0.6340(7) 1.0933(6) 0.4268(6) 0.108 Uiso 1 calc R .
C16 C 0.6781(6) 0.9526(5) 0.5237(5) 0.070(2) Uani 1 d . .
H16 H 0.6749(6) 0.9851(5) 0.5777(5) 0.084 Uiso 1 calc R .
C17 C 0.6244(9) 1.0457(9) 0.2535(6) 0.153(4) Uani 1 d . .
H17A H 0.6312(9) 1.0005(9) 0.2057(6) 0.230 Uiso 1 calc R .
H17B H 0.6835(9) 1.1025(9) 0.2192(6) 0.230 Uiso 1 calc R .
H17C H 0.5393(9) 1.0787(9) 0.2742(6) 0.230 Uiso 1 calc R .
C21 C 1.1154(5) 0.7207(4) 0.5516(3) 0.0411(11) Uani 1 d . .
C22 C 1.2440(5) 0.7064(5) 0.5428(4) 0.0579(14) Uani 1 d . .
H22 H 1.2674(5) 0.6843(5) 0.6040(4) 0.070 Uiso 1 calc R .
C23 C 1.3381(6) 0.7241(5) 0.4453(5) 0.068(2) Uani 1 d . .
H23 H 1.4230(6) 0.7118(5) 0.4431(5) 0.082 Uiso 1 calc R .
C24 C 1.3105(6) 0.7593(5) 0.3514(4) 0.062(2) Uani 1 d . .
C25 C 1.1838(6) 0.7728(4) 0.3577(4) 0.0524(14) Uani 1 d . .
H25 H 1.1623(6) 0.7965(4) 0.2957(4) 0.063 Uiso 1 calc R .
C26 C 1.0856(5) 0.7518(4) 0.4557(3) 0.0428(11) Uani 1 d . .
H26 H 1.0011(5) 0.7583(4) 0.4573(3) 0.051 Uiso 1 calc R .
C27 C 1.4148(7) 0.7809(7) 0.2447(5) 0.114(3) Uani 1 d . .
H27A H 1.4967(7) 0.7676(7) 0.2554(5) 0.171 Uiso 1 calc R .
H27B H 1.4052(7) 0.8561(7) 0.2077(5) 0.171 Uiso 1 calc R .
H27C H 1.4084(7) 0.7327(7) 0.2036(5) 0.171 Uiso 1 calc R .
C31 C 0.8472(5) 0.9229(4) 0.8469(3) 0.0415(11) Uani 1 d . .
C32 C 0.9715(5) 0.9566(4) 0.8052(4) 0.0517(13) Uani 1 d . .
H32 H 1.0326(5) 0.9203(4) 0.7580(4) 0.062 Uiso 1 calc R .
C33 C 1.0061(6) 1.0429(5) 0.8326(5) 0.065(2) Uani 1 d . .
H33 H 1.0894(6) 1.0643(5) 0.8017(5) 0.078 Uiso 1 calc R .
C34 C 0.9205(7) 1.0982(5) 0.9044(5) 0.063(2) Uani 1 d . .
C35 C 0.7979(6) 1.0662(5) 0.9447(4) 0.064(2) Uani 1 d . .
H35 H 0.7378(6) 1.1024(5) 0.9926(4) 0.077 Uiso 1 calc R .
C36 C 0.7602(5) 0.9822(5) 0.9168(4) 0.0555(14) Uani 1 d . .
H36 H 0.6754(5) 0.9646(5) 0.9450(4) 0.067 Uiso 1 calc R .
C37 C 0.9614(8) 1.1893(5) 0.9372(6) 0.099(3) Uani 1 d . .
H37A H 1.0504(8) 1.1994(5) 0.9006(6) 0.149 Uiso 1 calc R .
H37B H 0.9472(8) 1.1694(5) 1.0121(6) 0.149 Uiso 1 calc R .
H37C H 0.9127(8) 1.2566(5) 0.9196(6) 0.149 Uiso 1 calc R .

loop_
_atom_type_symbol
_atom_type_description
_atom_type_scat_dispersion_real
_atom_type_scat_dispersion_imag
_atom_type_scat_source
C C 0.0033 0.0016 'International Tables Vol C Tables 4.2.6.8 and 6.1.1.4'
H H 0.0000 0.0000 'International Tables Vol C Tables 4.2.6.8 and 6.1.1.4'
N N 0.0061 0.0033 'International Tables Vol C Tables 4.2.6.8 and 6.1.1.4'
Si Si 0.0817 0.0704 'International Tables Vol C Tables 4.2.6.8 and 6.1.1.4'
Ag Ag -0.8971 1.1015 'International Tables Vol C Tables 4.2.6.8 and 6.1.1.4'
Sn Sn -0.6537 1.4246 'International Tables Vol C Tables 4.2.6.8 and 6.1.1.4'

loop_
_geom_angle_atom_site_label_1
_geom_angle_atom_site_label_2
_geom_angle_atom_site_label_3
_geom_angle
_geom_angle_site_symmetry_1
_geom_angle_site_symmetry_3
_geom_angle_publ_flag
N1 Sn1 N3 105.7(2) . . ?
N1 Sn1 N2 98.4(2) . . ?
N3 Sn1 N2 100.63(15) . . ?
N1 Sn1 Ag1 120.52(11) . . ?
N3 Sn1 Ag1 103.16(10) . . ?
N2 Sn1 Ag1 125.53(11) . . ?
N1 Sn1 Ag1 105.00(11) . 2_776 ?
N3 Sn1 Ag1 148.14(11) . 2_776 ?
N2 Sn1 Ag1 83.21(10) . 2_776 ?
Ag1 Sn1 Ag1 52.62(2) . 2_776 ?
C26 Ag1 C25 32.50(15) 2_776 2_776 ?
C26 Ag1 Ag1 122.95(11) 2_776 2_776 ?
C25 Ag1 Ag1 154.83(11) 2_776 2_776 ?
C26 Ag1 Sn1 161.92(11) 2_776 . ?
C25 Ag1 Sn1 129.47(11) 2_776 . ?
Ag1 Ag1 Sn1 74.70(2) 2_776 . ?
C26 Ag1 Sn1 70.39(11) 2_776 2_776 ?
C25 Ag1 Sn1 102.80(11) 2_776 2_776 ?
Ag1 Ag1 Sn1 52.68(2) 2_776 2_776 ?
Sn1 Ag1 Sn1 127.38(2) . 2_776 ?
N1 Si1 C3 110.0(3) . . ?
N1 Si1 C2 115.4(3) . . ?
C3 Si1 C2 106.8(4) . . ?
N1 Si1 Si4 105.22(15) . . ?
C3 Si1 Si4 112.0(2) . . ?
C2 Si1 Si4 107.5(2) . . ?
N2 Si2 C4 110.1(2) . . ?
N2 Si2 C5 112.0(3) . . ?
C4 Si2 C5 107.3(3) . . ?
N2 Si2 Si4 101.0(2) . . ?
C4 Si2 Si4 112.4(3) . . ?
C5 Si2 Si4 114.1(2) . . ?
N3 Si3 C7 113.5(2) . . ?
N3 Si3 C6 111.3(2) . . ?
C7 Si3 C6 107.2(3) . . ?
N3 Si3 Si4 100.51(14) . . ?
C7 Si3 Si4 113.5(2) . . ?
C6 Si3 Si4 110.9(2) . . ?
C1 Si4 Si3 113.8(2) . . ?
C1 Si4 Si1 111.0(2) . . ?
Si3 Si4 Si1 106.00(8) . . ?
C1 Si4 Si2 117.0(2) . . ?
Si3 Si4 Si2 103.96(8) . . ?
Si1 Si4 Si2 104.01(8) . . ?
C11 N1 Si1 124.6(3) . . ?
C11 N1 Sn1 112.6(3) . . ?
Si1 N1 Sn1 120.1(2) . . ?
C21 N2 Si2 125.6(3) . . ?
C21 N2 Sn1 113.1(3) . . ?
Si2 N2 Sn1 121.3(2) . . ?
C31 N3 Si3 123.2(3) . . ?
C31 N3 Sn1 113.0(3) . . ?
Si3 N3 Sn1 123.6(2) . . ?
C16 C11 C12 117.0(5) . . ?
C16 C11 N1 120.8(5) . . ?
C12 C11 N1 122.1(5) . . ?
C13 C12 C11 120.3(7) . . ?
C14 C13 C12 122.5(7) . . ?
C15 C14 C13 117.3(7) . . ?
C15 C14 C17 121.8(9) . . ?
C13 C14 C17 120.8(9) . . ?
C14 C15 C16 122.0(7) . . ?
C11 C16 C15 120.7(6) . . ?
C22 C21 C26 116.5(4) . . ?
C22 C21 N2 123.3(5) . . ?
C26 C21 N2 120.1(5) . . ?
C23 C22 C21 121.7(5) . . ?
C22 C23 C24 122.3(6) . . ?
C25 C24 C23 117.2(5) . . ?
C25 C24 C27 120.9(6) . . ?
C23 C24 C27 121.9(6) . . ?
C24 C25 C26 121.8(5) . . ?
C24 C25 Ag1 111.7(4) . 2_776 ?
C26 C25 Ag1 64.8(3) . 2_776 ?
C21 C26 C25 120.2(5) . . ?
C21 C26 Ag1 100.5(3) . 2_776 ?
C25 C26 Ag1 82.7(3) . 2_776 ?
C32 C31 C36 115.9(5) . . ?
C32 C31 N3 121.7(4) . . ?
C36 C31 N3 122.4(4) . . ?
C33 C32 C31 121.5(5) . . ?
C32 C33 C34 121.9(6) . . ?
C35 C34 C33 116.7(5) . . ?
C35 C34 C37 122.0(6) . . ?
C33 C34 C37 121.3(6) . . ?
C34 C35 C36 122.4(5) . . ?
C35 C36 C31 121.4(5) . . ?

loop_
_geom_bond_atom_site_label_1
_geom_bond_atom_site_label_2
_geom_bond_distance
_geom_bond_site_symmetry_2
_geom_bond_publ_flag
Sn1 N1 2.097(4) . ?
Sn1 N3 2.100(3) . ?
Sn1 N2 2.112(4) . ?
Sn1 Ag1 2.6567(7) . ?
Sn1 Ag1 3.2220(9) 2_776 ?
Ag1 C26 2.375(4) 2_776 ?
Ag1 C25 2.604(5) 2_776 ?
Ag1 Ag1 2.6544(11) 2_776 ?
Ag1 Sn1 3.2220(9) 2_776 ?
Si1 N1 1.741(4) . ?
Si1 C3 1.883(7) . ?
Si1 C2 1.889(6) . ?
Si1 Si4 2.356(2) . ?
Si2 N2 1.737(4) . ?
Si2 C4 1.878(6) . ?
Si2 C5 1.881(6) . ?
Si2 Si4 2.367(2) . ?
Si3 N3 1.737(4) . ?
Si3 C7 1.878(6) . ?
Si3 C6 1.883(5) . ?
Si3 Si4 2.336(2) . ?
Si4 C1 1.892(5) . ?
N1 C11 1.431(6) . ?
N2 C21 1.417(6) . ?
N3 C31 1.418(6) . ?
C11 C16 1.389(8) . ?
C11 C12 1.402(8) . ?
C12 C13 1.390(9) . ?
C13 C14 1.375(11) . ?
C14 C15 1.356(11) . ?
C14 C17 1.527(9) . ?
C15 C16 1.408(8) . ?
C21 C22 1.390(7) . ?
C21 C26 1.416(6) . ?
C22 C23 1.383(7) . ?
C23 C24 1.379(8) . ?
C24 C25 1.378(8) . ?
C24 C27 1.523(8) . ?
C25 C26 1.411(7) . ?
C25 Ag1 2.604(5) 2_776 ?
C26 Ag1 2.375(4) 2_776 ?
C31 C32 1.394(7) . ?
C31 C36 1.402(7) . ?
C32 C33 1.386(7) . ?
C33 C34 1.382(8) . ?
C34 C35 1.370(8) . ?
C34 C37 1.520(8) . ?
C35 C36 1.381(7) . ?
